data_4337277
loop_
_publ_author_name
'Hutchings, Amy-Jayne'
'Habib, Fatemah'
'Holmberg, Rebecca J.'
'Korobkov, Ilia'
'Murugesu, Muralee'

_publ_section_title
;
 Structural rearrangement through lanthanide contraction in dinuclear
 complexes.
;
_journal_issue 4
_journal_name_full 'Inorganic chemistry'
_journal_page_first 2102
_journal_page_last 2112
_journal_paper_doi 10.1021/ic402682r
_journal_volume 53
_journal_year 2014
_chemical_formula_sum 'C51.25 H44.5 N9.5 O9.75 S3 Y2'
_chemical_formula_weight 1223.46
_chemical_name_systematic
; 
 ? 
;
_space_group_IT_number 2
_symmetry_cell_setting triclinic
_symmetry_space_group_name_Hall '-P 1'
_symmetry_space_group_name_H-M 'P -1'
_atom_sites_solution_hydrogens geom
_atom_sites_solution_primary direct
_atom_sites_solution_secondary difmap
_audit_creation_method SHELXL-97
_cell_angle_alpha 106.9750(10)
_cell_angle_beta 100.0730(10)
_cell_angle_gamma 105.8750(10)
_cell_formula_units_Z 2
_cell_length_a 11.5128(2)
_cell_length_b 14.9324(3)
_cell_length_c 18.7898(4)
_cell_measurement_reflns_used 9954
_cell_measurement_temperature 200(2)
_cell_measurement_theta_max 28.31
_cell_measurement_theta_min 2.36
_cell_volume 2855.44(10)
_computing_cell_refinement 'APEX II, Bruker (2009)'
_computing_data_collection 'APEX II, Bruker (2009)'
_computing_data_reduction 'XPREP, Bruker (2009)'
_computing_molecular_graphics 'SHELXTL, Bruker (2004)'
_computing_publication_material 'SHELXTL, Bruker (2004)'
_computing_structure_refinement 'SHELXL-97 (Sheldrick, 2008)'
_computing_structure_solution 'SHELXS-97 (Sheldrick, 2008)'
_diffrn_ambient_temperature 200(2)
_diffrn_measured_fraction_theta_full 0.988
_diffrn_measured_fraction_theta_max 0.988
_diffrn_measurement_device_type 'Bruker APEX-II CCD'
_diffrn_measurement_method '\f and \w scans'
_diffrn_radiation_monochromator graphite
_diffrn_radiation_source 'fine-focus sealed tube'
_diffrn_radiation_type MoK\a
_diffrn_radiation_wavelength 0.71073
_diffrn_reflns_av_R_equivalents 0.0245
_diffrn_reflns_av_sigmaI/netI 0.0353
_diffrn_reflns_limit_h_max 15
_diffrn_reflns_limit_h_min -15
_diffrn_reflns_limit_k_max 19
_diffrn_reflns_limit_k_min -19
_diffrn_reflns_limit_l_max 24
_diffrn_reflns_limit_l_min -25
_diffrn_reflns_number 37814
_diffrn_reflns_theta_full 28.35
_diffrn_reflns_theta_max 28.35
_diffrn_reflns_theta_min 1.55
_exptl_absorpt_coefficient_mu 2.193
_exptl_absorpt_correction_T_max 0.7204
_exptl_absorpt_correction_T_min 0.5787
_exptl_absorpt_correction_type multi-scan
_exptl_absorpt_process_details 'SADABS, Bruker (2003)'
_exptl_crystal_colour colourless
_exptl_crystal_density_diffrn 1.423
_exptl_crystal_density_meas ?
_exptl_crystal_density_method 'not measured'
_exptl_crystal_description block
_exptl_crystal_F_000 1245
_exptl_crystal_size_max 0.28
_exptl_crystal_size_mid 0.17
_exptl_crystal_size_min 0.16
_refine_diff_density_max 1.063
_refine_diff_density_min -0.570
_refine_diff_density_rms 0.099
_refine_ls_extinction_method none
_refine_ls_goodness_of_fit_ref 1.047
_refine_ls_hydrogen_treatment constr
_refine_ls_matrix_type full
_refine_ls_number_parameters 698
_refine_ls_number_reflns 14096
_refine_ls_number_restraints 1
_refine_ls_restrained_S_all 1.047
_refine_ls_R_factor_all 0.0642
_refine_ls_R_factor_gt 0.0450
_refine_ls_shift/su_max 0.001
_refine_ls_shift/su_mean 0.000
_refine_ls_structure_factor_coef Fsqd
_refine_ls_weighting_details 'calc w=1/[\s^2^(Fo^2^)+(0.0928P)^2^+0.7656P] where P=(Fo^2^+2Fc^2^)/3'
_refine_ls_weighting_scheme calc
_refine_ls_wR_factor_gt 0.1330
_refine_ls_wR_factor_ref 0.1436
_reflns_number_gt 10935
_reflns_number_total 14096
_reflns_threshold_expression >2sigma(I)
_cod_data_source_file ic402682r_si_016.cif
_cod_data_source_block mm182
_cod_depositor_comments
;
The following automatic conversions were performed:

'_symmetry_cell_setting' value 'Triclinic' changed to 'triclinic'
according to
/usr/data/users/saulius/automatic-downloads/current/ACS/lib/dictionaries/cif_core.dic
dictionary named 'cif_core.dic' version 2.4.2 from 2011-04-26.

Automatic conversion script
Id: cif_fix_values 2281 2013-09-26 08:29:07Z andrius 

The following automatic conversions were performed:

'_exptl_crystal_density_meas' value 'n/a' was changed to '?' - the
value is perceived as not measured.

Automatic conversion script
Id: cif_fix_values 3008 2015-01-20 13:52:24Z robertas 
;
_cod_original_sg_symbol_H-M P-1
_cod_original_formula_sum 'C51.25 H44.50 N9.50 O9.75 S3 Y2'
_cod_database_code 4337277

loop_
_symmetry_equiv_pos_as_xyz
'x, y, z'
'-x, -y, -z'

loop_
_atom_site_label
_atom_site_type_symbol
_atom_site_fract_x
_atom_site_fract_y
_atom_site_fract_z
_atom_site_U_iso_or_equiv
_atom_site_adp_type
_atom_site_occupancy
_atom_site_symmetry_multiplicity
_atom_site_calc_flag
_atom_site_refinement_flags
_atom_site_disorder_assembly
_atom_site_disorder_group
Y1 Y 0.63304(2) 0.791555(18) 0.356266(15) 0.02242(8) Uani 1 1 d . . .
Y2 Y 0.61266(3) 0.79409(2) 0.166863(15) 0.02704(8) Uani 1 1 d . . .
S1 S 0.79726(7) 1.17777(6) 0.46421(6) 0.0409(2) Uani 1 1 d . . .
S2 S 0.16784(9) 0.54879(8) 0.00606(8) 0.0707(4) Uani 1 1 d . . .
S3 S 0.63401(19) 0.87663(12) -0.07813(8) 0.0954(5) Uani 1 1 d . . .
N1 N 0.6676(2) 0.64089(19) 0.10487(14) 0.0322(5) Uani 1 1 d . . .
N2 N 0.7589(3) 0.6596(2) 0.06654(16) 0.0376(6) Uani 1 1 d . . .
H2A H 0.7682 0.6119 0.0298 0.045 Uiso 1 1 calc R . .
N3 N 0.4694(2) 0.84383(19) 0.41518(15) 0.0312(5) Uani 1 1 d . . .
N4 N 0.4746(2) 0.8367(2) 0.48906(15) 0.0350(6) Uani 1 1 d . . .
H4B H 0.4218 0.8525 0.5148 0.042 Uiso 1 1 calc R . .
N5 N 0.8664(2) 0.82639(17) 0.40948(14) 0.0266(5) Uani 1 1 d . . .
N6 N 0.8892(2) 0.76181(18) 0.44563(15) 0.0295(5) Uani 1 1 d . . .
H6A H 0.9607 0.7769 0.4801 0.035 Uiso 1 1 calc R . .
N7 N 0.7172(2) 0.97197(18) 0.43324(15) 0.0316(5) Uani 1 1 d . . .
N8 N 0.4129(3) 0.6717(2) 0.09244(17) 0.0409(6) Uani 1 1 d . . .
N9 N 0.6085(3) 0.8112(2) 0.04363(16) 0.0433(7) Uani 1 1 d . . .
O1 O 0.59119(18) 0.68464(13) 0.23320(11) 0.0271(4) Uani 1 1 d . . .
O2 O 0.43640(19) 0.63066(15) 0.31075(12) 0.0334(5) Uani 1 1 d . . .
O3 O 0.8171(2) 0.81933(16) 0.14210(13) 0.0401(5) Uani 1 1 d . . .
O4 O 0.51364(18) 0.83936(15) 0.26918(12) 0.0301(4) Uani 1 1 d . . .
O5 O 0.4483(2) 0.87931(19) 0.14365(13) 0.0424(5) Uani 1 1 d . . .
O6 O 0.64211(19) 0.78886(16) 0.48279(12) 0.0326(5) Uani 1 1 d . . .
O7 O 0.75331(17) 0.85896(14) 0.28761(11) 0.0264(4) Uani 1 1 d . . .
O8 O 0.7398(2) 0.97886(15) 0.21405(13) 0.0363(5) Uani 1 1 d . . .
O9 O 0.69517(18) 0.65557(15) 0.37581(13) 0.0331(5) Uani 1 1 d . . .
C1 C 0.5179(3) 0.5894(2) 0.20505(17) 0.0276(6) Uani 1 1 d . . .
C2 C 0.4323(3) 0.5559(2) 0.24370(18) 0.0310(6) Uani 1 1 d . . .
C3 C 0.3498(3) 0.4588(2) 0.2149(2) 0.0382(7) Uani 1 1 d . . .
H3A H 0.2890 0.4384 0.2405 0.046 Uiso 1 1 calc R . .
C4 C 0.3560(3) 0.3911(2) 0.1485(2) 0.0444(8) Uani 1 1 d . . .
H4A H 0.3002 0.3240 0.1292 0.053 Uiso 1 1 calc R . .
C5 C 0.4427(3) 0.4206(2) 0.1103(2) 0.0404(8) Uani 1 1 d . . .
H5A H 0.4479 0.3734 0.0656 0.048 Uiso 1 1 calc R . .
C6 C 0.5238(3) 0.5209(2) 0.13746(18) 0.0332(6) Uani 1 1 d . . .
C7 C 0.3622(4) 0.5972(3) 0.3583(2) 0.0598(11) Uani 1 1 d . . .
H7A H 0.2942 0.5342 0.3265 0.090 Uiso 1 1 calc R . .
H7B H 0.3264 0.6475 0.3809 0.090 Uiso 1 1 calc R . .
H7C H 0.4156 0.5872 0.3998 0.090 Uiso 1 1 calc R . .
C8 C 0.6132(3) 0.5496(2) 0.09616(19) 0.0358(7) Uani 1 1 d . . .
H8A H 0.6326 0.4991 0.0612 0.043 Uiso 1 1 calc R . .
C9 C 0.8321(3) 0.7555(2) 0.08930(19) 0.0356(7) Uani 1 1 d . . .
C10 C 0.9256(3) 0.7811(3) 0.0468(2) 0.0414(8) Uani 1 1 d . . .
C11 C 0.9783(4) 0.8792(3) 0.0563(3) 0.0586(11) Uani 1 1 d . . .
H11A H 0.9591 0.9289 0.0921 0.070 Uiso 1 1 calc R . .
C12 C 1.0603(4) 0.9062(4) 0.0136(4) 0.0784(16) Uani 1 1 d . . .
H12A H 1.0966 0.9743 0.0202 0.094 Uiso 1 1 calc R . .
C13 C 1.0882(5) 0.8365(5) -0.0365(3) 0.0825(17) Uani 1 1 d . . .
H13A H 1.1438 0.8558 -0.0655 0.099 Uiso 1 1 calc R . .
C14 C 1.0378(5) 0.7377(5) -0.0468(3) 0.0839(16) Uani 1 1 d . . .
H14A H 1.0583 0.6890 -0.0827 0.101 Uiso 1 1 calc R . .
C15 C 0.9568(5) 0.7091(4) -0.0045(3) 0.0710(13) Uani 1 1 d . . .
H15A H 0.9228 0.6409 -0.0104 0.085 Uiso 1 1 calc R . .
C16 C 0.4251(3) 0.8785(2) 0.26613(17) 0.0298(6) Uani 1 1 d . . .
C17 C 0.3850(3) 0.9018(3) 0.2007(2) 0.0391(7) Uani 1 1 d . . .
C18 C 0.2940(4) 0.9436(4) 0.1928(3) 0.0593(11) Uani 1 1 d . . .
H18A H 0.2710 0.9583 0.1476 0.071 Uiso 1 1 calc R . .
C19 C 0.2354(4) 0.9645(4) 0.2508(3) 0.0665(13) Uani 1 1 d . . .
H19A H 0.1717 0.9932 0.2453 0.080 Uiso 1 1 calc R . .
C20 C 0.2688(4) 0.9440(3) 0.3150(3) 0.0581(11) Uani 1 1 d . . .
H20A H 0.2279 0.9583 0.3545 0.070 Uiso 1 1 calc R . .
C21 C 0.3640(3) 0.9015(3) 0.3249(2) 0.0409(8) Uani 1 1 d . . .
C22 C 0.3767(5) 0.8634(4) 0.0670(2) 0.0718(14) Uani 1 1 d . . .
H22A H 0.3200 0.9020 0.0711 0.108 Uiso 1 1 calc R . .
H22B H 0.3273 0.7924 0.0402 0.108 Uiso 1 1 calc R . .
H22C H 0.4342 0.8852 0.0377 0.108 Uiso 1 1 calc R . .
C23 C 0.3908(3) 0.8845(3) 0.3958(2) 0.0385(7) Uani 1 1 d . . .
H23A H 0.3464 0.9053 0.4319 0.046 Uiso 1 1 calc R . .
C24 C 0.5636(3) 0.8047(2) 0.51800(18) 0.0330(6) Uani 1 1 d . . .
C25 C 0.5594(3) 0.7829(3) 0.58998(19) 0.0370(7) Uani 1 1 d . . .
C26 C 0.5074(4) 0.8296(3) 0.6442(2) 0.0483(9) Uani 1 1 d . . .
H26A H 0.4754 0.8798 0.6377 0.058 Uiso 1 1 calc R . .
C27 C 0.5026(5) 0.8019(4) 0.7087(2) 0.0677(13) Uani 1 1 d . . .
H27A H 0.4666 0.8332 0.7462 0.081 Uiso 1 1 calc R . .
C28 C 0.5496(5) 0.7298(4) 0.7184(3) 0.0679(13) Uani 1 1 d . . .
H28A H 0.5472 0.7120 0.7628 0.081 Uiso 1 1 calc R . .
C29 C 0.6002(5) 0.6836(4) 0.6636(3) 0.0649(12) Uani 1 1 d . . .
H29A H 0.6317 0.6332 0.6704 0.078 Uiso 1 1 calc R . .
C30 C 0.6062(3) 0.7089(3) 0.59898(19) 0.0363(7) Uani 1 1 d . . .
H30A H 0.6414 0.6766 0.5615 0.044 Uiso 1 1 calc R . .
C31 C 0.8526(3) 0.9417(2) 0.31033(16) 0.0259(6) Uani 1 1 d . . .
C32 C 0.8519(3) 1.0080(2) 0.27089(17) 0.0313(6) Uani 1 1 d . . .
C33 C 0.9534(3) 1.0932(2) 0.2892(2) 0.0417(8) Uani 1 1 d . . .
H33A H 0.9520 1.1371 0.2616 0.050 Uiso 1 1 calc R . .
C34 C 1.0595(3) 1.1139(2) 0.3498(2) 0.0403(8) Uani 1 1 d . . .
H34A H 1.1305 1.1723 0.3630 0.048 Uiso 1 1 calc R . .
C35 C 1.0614(3) 1.0515(2) 0.38965(19) 0.0346(7) Uani 1 1 d . . .
H35A H 1.1339 1.0667 0.4303 0.041 Uiso 1 1 calc R . .
C36 C 0.9572(3) 0.9640(2) 0.37144(17) 0.0273(6) Uani 1 1 d . . .
C37 C 0.7289(5) 1.0453(3) 0.1732(3) 0.0649(12) Uani 1 1 d . . .
H37A H 0.7877 1.1127 0.2046 0.097 Uiso 1 1 calc R . .
H37B H 0.6429 1.0462 0.1633 0.097 Uiso 1 1 calc R . .
H37C H 0.7487 1.0222 0.1239 0.097 Uiso 1 1 calc R . .
C38 C 0.9638(3) 0.8969(2) 0.41254(17) 0.0287(6) Uani 1 1 d . . .
H38A H 1.0434 0.9050 0.4433 0.034 Uiso 1 1 calc R . .
C39 C 0.7947(3) 0.6743(2) 0.42467(18) 0.0293(6) Uani 1 1 d . . .
C40 C 0.8144(3) 0.6019(2) 0.4614(2) 0.0350(7) Uani 1 1 d . . .
C41 C 0.9031(3) 0.6309(3) 0.5313(2) 0.0420(8) Uani 1 1 d . . .
H41A H 0.9559 0.6988 0.5567 0.050 Uiso 1 1 calc R . .
C42 C 0.9150(4) 0.5606(3) 0.5645(3) 0.0536(10) Uani 1 1 d . . .
H42A H 0.9741 0.5809 0.6133 0.064 Uiso 1 1 calc R . .
C43 C 0.8418(4) 0.4624(3) 0.5270(3) 0.0581(11) Uani 1 1 d . . .
H43A H 0.8508 0.4144 0.5492 0.070 Uiso 1 1 calc R . .
C44 C 0.7553(4) 0.4336(3) 0.4570(3) 0.0679(13) Uani 1 1 d . . .
H44A H 0.7052 0.3652 0.4309 0.082 Uiso 1 1 calc R . .
C45 C 0.7398(4) 0.5027(3) 0.4240(3) 0.0519(9) Uani 1 1 d . . .
H45A H 0.6785 0.4820 0.3760 0.062 Uiso 1 1 calc R . .
C46 C 0.7511(3) 1.0570(2) 0.44506(17) 0.0283(6) Uani 1 1 d . . .
C47 C 0.3105(3) 0.6208(2) 0.0572(2) 0.0383(7) Uani 1 1 d . . .
C48 C 0.6207(4) 0.8404(3) -0.0063(2) 0.0510(9) Uani 1 1 d . . .
N10 N -0.0873(6) 0.6609(6) 0.2498(3) 0.109(5) Uani 0.50 1 d PG A 1
C49 C -0.1059(5) 0.5656(6) 0.2515(3) 0.104(5) Uani 0.50 1 d PG A 1
H49A H -0.1727 0.5351 0.2695 0.124 Uiso 0.50 1 calc PR A 1
C50 C -0.0269(7) 0.5151(4) 0.2268(3) 0.068(3) Uani 0.50 1 d PG A 1
H50A H -0.0396 0.4500 0.2280 0.082 Uiso 0.50 1 calc PR A 1
C51 C 0.0708(6) 0.5598(5) 0.2005(3) 0.075(3) Uani 0.50 1 d PG A 1
H51A H 0.1248 0.5253 0.1836 0.090 Uiso 0.50 1 calc PR A 1
C52 C 0.0893(5) 0.6551(5) 0.1988(3) 0.074(3) Uani 0.50 1 d PG A 1
H52A H 0.1561 0.6856 0.1808 0.089 Uiso 0.50 1 calc PR A 1
C53 C 0.0103(8) 0.7056(4) 0.2235(3) 0.082(4) Uani 0.50 1 d PG A 1
H53A H 0.0230 0.7707 0.2223 0.098 Uiso 0.50 1 calc PR A 1
O10 O 0.1513(9) 0.6781(8) 0.7832(6) 0.119(3) Uiso 0.50 1 d P . .
H10B H 0.1604 0.6939 0.7446 0.178 Uiso 0.50 1 calc PR . .
C54 C 0.2901(13) 0.7130(11) 0.8452(8) 0.107(4) Uiso 0.50 1 d P . .
H54A H 0.3274 0.7860 0.8656 0.160 Uiso 0.50 1 calc PR . .
H54B H 0.3451 0.6846 0.8189 0.160 Uiso 0.50 1 calc PR . .
H54C H 0.2803 0.6893 0.8880 0.160 Uiso 0.50 1 calc PR . .
O11 O 0.0785(13) 0.3099(10) 0.2427(8) 0.074(4) Uiso 0.25 1 d PD . .
H11B H 0.0243 0.3366 0.2510 0.111 Uiso 0.25 1 calc PR . .
C55 C 0.204(4) 0.379(6) 0.295(4) 0.38(5) Uiso 0.25 1 d PD . .
H55A H 0.2240 0.4422 0.2859 0.574 Uiso 0.25 1 calc PR . .
H55B H 0.2680 0.3489 0.2835 0.574 Uiso 0.25 1 calc PR . .
H55C H 0.2038 0.3909 0.3487 0.574 Uiso 0.25 1 calc PR . .

loop_
_atom_site_aniso_label
_atom_site_aniso_U_11
_atom_site_aniso_U_22
_atom_site_aniso_U_33
_atom_site_aniso_U_23
_atom_site_aniso_U_13
_atom_site_aniso_U_12
Y1 0.02188(13) 0.02232(13) 0.02237(14) 0.00668(10) 0.00708(10) 0.00743(10)
Y2 0.03205(15) 0.02540(14) 0.02295(15) 0.00731(11) 0.00812(11) 0.00995(11)
S1 0.0315(4) 0.0300(4) 0.0653(6) 0.0202(4) 0.0153(4) 0.0126(3)
S2 0.0330(5) 0.0520(6) 0.0968(9) -0.0076(6) 0.0059(5) 0.0129(4)
S3 0.1533(15) 0.0811(9) 0.0574(8) 0.0431(7) 0.0378(9) 0.0241(9)
N1 0.0355(13) 0.0330(13) 0.0273(13) 0.0066(11) 0.0126(10) 0.0128(11)
N2 0.0409(14) 0.0382(14) 0.0348(14) 0.0080(12) 0.0192(12) 0.0153(12)
N3 0.0275(12) 0.0338(13) 0.0345(14) 0.0127(11) 0.0110(10) 0.0119(10)
N4 0.0349(13) 0.0502(16) 0.0286(13) 0.0164(12) 0.0156(11) 0.0211(12)
N5 0.0257(11) 0.0259(11) 0.0292(12) 0.0087(10) 0.0082(9) 0.0113(9)
N6 0.0248(11) 0.0289(12) 0.0339(13) 0.0108(11) 0.0042(10) 0.0109(10)
N7 0.0312(12) 0.0280(12) 0.0328(13) 0.0047(11) 0.0112(10) 0.0110(10)
N8 0.0385(15) 0.0390(15) 0.0406(16) 0.0139(13) 0.0040(12) 0.0110(12)
N9 0.0543(17) 0.0490(17) 0.0314(15) 0.0167(13) 0.0153(13) 0.0203(14)
O1 0.0297(10) 0.0193(9) 0.0256(10) 0.0036(8) 0.0064(8) 0.0040(7)
O2 0.0335(11) 0.0297(10) 0.0344(12) 0.0101(9) 0.0136(9) 0.0059(9)
O3 0.0399(12) 0.0345(11) 0.0406(13) 0.0073(10) 0.0145(10) 0.0094(10)
O4 0.0304(10) 0.0355(11) 0.0278(10) 0.0111(9) 0.0075(8) 0.0170(9)
O5 0.0509(14) 0.0526(14) 0.0349(12) 0.0216(11) 0.0127(11) 0.0279(12)
O6 0.0311(10) 0.0425(12) 0.0308(11) 0.0165(10) 0.0136(9) 0.0159(9)
O7 0.0264(9) 0.0223(9) 0.0265(10) 0.0070(8) 0.0079(8) 0.0038(7)
O8 0.0476(13) 0.0279(10) 0.0335(12) 0.0137(9) 0.0096(10) 0.0112(9)
O9 0.0280(10) 0.0274(10) 0.0385(12) 0.0086(9) 0.0038(9) 0.0084(8)
C1 0.0281(13) 0.0214(12) 0.0272(14) 0.0059(11) 0.0008(11) 0.0066(10)
C2 0.0299(14) 0.0279(14) 0.0311(15) 0.0097(12) 0.0049(12) 0.0069(11)
C3 0.0369(16) 0.0305(15) 0.0409(18) 0.0147(14) 0.0065(14) 0.0029(13)
C4 0.0476(19) 0.0255(15) 0.045(2) 0.0082(14) 0.0025(16) 0.0015(14)
C5 0.0493(19) 0.0259(15) 0.0338(17) 0.0032(13) 0.0031(14) 0.0077(14)
C6 0.0363(15) 0.0245(14) 0.0350(17) 0.0071(13) 0.0076(13) 0.0100(12)
C7 0.066(3) 0.049(2) 0.047(2) 0.0075(18) 0.030(2) -0.0044(19)
C8 0.0411(17) 0.0311(15) 0.0323(16) 0.0038(13) 0.0102(13) 0.0161(13)
C9 0.0340(15) 0.0402(17) 0.0314(16) 0.0115(14) 0.0082(13) 0.0133(13)
C10 0.0344(16) 0.056(2) 0.0421(19) 0.0232(17) 0.0154(14) 0.0195(15)
C11 0.047(2) 0.059(2) 0.087(3) 0.041(2) 0.026(2) 0.0233(19)
C12 0.056(3) 0.094(4) 0.133(5) 0.085(4) 0.046(3) 0.038(3)
C13 0.061(3) 0.144(5) 0.098(4) 0.088(4) 0.050(3) 0.052(3)
C14 0.082(3) 0.098(4) 0.091(4) 0.039(3) 0.064(3) 0.030(3)
C15 0.069(3) 0.074(3) 0.077(3) 0.022(3) 0.048(3) 0.022(2)
C16 0.0313(14) 0.0314(14) 0.0304(15) 0.0114(12) 0.0103(12) 0.0151(12)
C17 0.0444(18) 0.0416(17) 0.0366(18) 0.0143(15) 0.0105(14) 0.0228(15)
C18 0.068(3) 0.085(3) 0.056(2) 0.040(2) 0.025(2) 0.053(2)
C19 0.070(3) 0.103(4) 0.060(3) 0.042(3) 0.025(2) 0.063(3)
C20 0.066(3) 0.084(3) 0.062(3) 0.039(2) 0.040(2) 0.054(2)
C21 0.0396(17) 0.053(2) 0.0405(19) 0.0212(16) 0.0172(14) 0.0231(16)
C22 0.094(4) 0.107(4) 0.041(2) 0.036(3) 0.021(2) 0.065(3)
C23 0.0377(16) 0.0476(19) 0.0421(19) 0.0220(16) 0.0181(14) 0.0221(15)
C24 0.0311(15) 0.0344(15) 0.0319(16) 0.0105(13) 0.0083(12) 0.0103(12)
C25 0.0305(15) 0.0468(18) 0.0319(16) 0.0153(14) 0.0081(12) 0.0095(13)
C26 0.055(2) 0.064(2) 0.0331(18) 0.0180(17) 0.0154(16) 0.0288(19)
C27 0.079(3) 0.098(4) 0.041(2) 0.028(2) 0.031(2) 0.041(3)
C28 0.086(3) 0.093(3) 0.044(2) 0.043(2) 0.022(2) 0.038(3)
C29 0.082(3) 0.072(3) 0.054(3) 0.035(2) 0.017(2) 0.035(3)
C30 0.0385(16) 0.0466(18) 0.0333(17) 0.0248(15) 0.0128(13) 0.0161(14)
C31 0.0283(13) 0.0220(12) 0.0253(14) 0.0036(11) 0.0129(11) 0.0074(10)
C32 0.0393(16) 0.0252(13) 0.0290(15) 0.0067(12) 0.0148(12) 0.0103(12)
C33 0.0513(19) 0.0276(15) 0.050(2) 0.0153(15) 0.0252(17) 0.0109(14)
C34 0.0374(16) 0.0276(15) 0.051(2) 0.0095(14) 0.0207(15) 0.0029(13)
C35 0.0276(14) 0.0279(14) 0.0408(18) 0.0040(13) 0.0142(13) 0.0044(11)
C36 0.0272(13) 0.0230(13) 0.0294(15) 0.0043(11) 0.0131(11) 0.0072(11)
C37 0.084(3) 0.047(2) 0.068(3) 0.040(2) 0.005(2) 0.017(2)
C38 0.0227(12) 0.0282(14) 0.0296(15) 0.0037(12) 0.0057(11) 0.0083(11)
C39 0.0274(13) 0.0282(14) 0.0344(16) 0.0094(12) 0.0119(12) 0.0124(11)
C40 0.0311(15) 0.0337(15) 0.0475(19) 0.0183(14) 0.0170(14) 0.0148(13)
C41 0.0435(18) 0.0413(18) 0.046(2) 0.0197(16) 0.0136(15) 0.0175(15)
C42 0.056(2) 0.067(3) 0.060(2) 0.039(2) 0.0230(19) 0.035(2)
C43 0.056(2) 0.060(2) 0.095(3) 0.057(3) 0.041(2) 0.032(2)
C44 0.065(3) 0.040(2) 0.102(4) 0.034(2) 0.023(3) 0.0131(19)
C45 0.0440(19) 0.0367(18) 0.071(3) 0.0233(18) 0.0078(18) 0.0082(15)
C46 0.0260(13) 0.0310(14) 0.0293(15) 0.0091(12) 0.0100(11) 0.0124(11)
C47 0.0381(17) 0.0354(16) 0.0425(19) 0.0087(14) 0.0157(15) 0.0172(14)
C48 0.067(2) 0.045(2) 0.0356(19) 0.0110(16) 0.0133(17) 0.0155(18)
N10 0.100(7) 0.165(10) 0.024(4) -0.036(5) -0.029(4) 0.092(8)
C49 0.065(6) 0.173(13) 0.022(4) -0.003(6) 0.016(4) 0.002(7)
C50 0.113(8) 0.038(4) 0.033(4) 0.005(3) 0.000(5) 0.017(5)
C51 0.068(6) 0.109(8) 0.044(5) -0.005(5) -0.004(4) 0.068(6)
C52 0.046(5) 0.102(8) 0.040(5) 0.013(5) 0.001(4) -0.004(5)
C53 0.125(9) 0.050(5) 0.034(5) -0.007(4) -0.039(5) 0.036(6)

loop_
_atom_type_symbol
_atom_type_description
_atom_type_scat_dispersion_real
_atom_type_scat_dispersion_imag
_atom_type_scat_source
C C 0.0033 0.0016 'International Tables Vol C Tables 4.2.6.8 and 6.1.1.4'
H H 0.0000 0.0000 'International Tables Vol C Tables 4.2.6.8 and 6.1.1.4'
N N 0.0061 0.0033 'International Tables Vol C Tables 4.2.6.8 and 6.1.1.4'
O O 0.0106 0.0060 'International Tables Vol C Tables 4.2.6.8 and 6.1.1.4'
S S 0.1246 0.1234 'International Tables Vol C Tables 4.2.6.8 and 6.1.1.4'
Y Y -2.7962 3.5667 'International Tables Vol C Tables 4.2.6.8 and 6.1.1.4'

loop_
_geom_angle_atom_site_label_1
_geom_angle_atom_site_label_2
_geom_angle_atom_site_label_3
_geom_angle
O1 Y1 O7 67.62(7)
O1 Y1 O4 69.98(7)
O7 Y1 O4 69.58(7)
O1 Y1 O6 139.80(7)
O7 Y1 O6 141.49(7)
O4 Y1 O6 136.04(7)
O1 Y1 O9 77.31(7)
O7 Y1 O9 108.44(7)
O4 Y1 O9 145.31(7)
O6 Y1 O9 67.53(7)
O1 Y1 N7 140.49(8)
O7 Y1 N7 76.05(8)
O4 Y1 N7 83.47(8)
O6 Y1 N7 79.35(8)
O9 Y1 N7 130.65(8)
O1 Y1 N3 124.31(8)
O7 Y1 N3 130.45(8)
O4 Y1 N3 71.70(8)
O6 Y1 N3 64.43(8)
O9 Y1 N3 121.00(8)
N7 Y1 N3 69.91(8)
O1 Y1 N5 102.05(7)
O7 Y1 N5 66.88(7)
O4 Y1 N5 135.17(8)
O6 Y1 N5 78.87(7)
O9 Y1 N5 62.44(7)
N7 Y1 N5 76.39(8)
N3 Y1 N5 133.54(8)
O1 Y1 O2 64.02(7)
O7 Y1 O2 130.66(7)
O4 Y1 O2 85.19(7)
O6 Y1 O2 85.50(7)
O9 Y1 O2 70.03(7)
N7 Y1 O2 143.92(7)
N3 Y1 O2 74.01(7)
N5 Y1 O2 132.42(7)
O1 Y1 Y2 40.00(5)
O7 Y1 Y2 39.61(5)
O4 Y1 Y2 43.02(5)
O6 Y1 Y2 178.81(5)
O9 Y1 Y2 112.88(5)
N7 Y1 Y2 100.98(6)
N3 Y1 Y2 114.58(6)
N5 Y1 Y2 102.32(5)
O2 Y1 Y2 93.60(5)
O7 Y2 O1 66.65(7)
O7 Y2 N8 142.37(9)
O1 Y2 N8 78.49(9)
O7 Y2 N9 136.94(9)
O1 Y2 N9 145.67(9)
N8 Y2 N9 80.48(10)
O7 Y2 O4 67.98(7)
O1 Y2 O4 67.90(7)
N8 Y2 O4 86.53(9)
N9 Y2 O4 137.27(9)
O7 Y2 O3 75.37(7)
O1 Y2 O3 106.45(8)
N8 Y2 O3 130.34(9)
N9 Y2 O3 68.41(9)
O4 Y2 O3 142.05(7)
O7 Y2 O8 64.26(7)
O1 Y2 O8 130.09(7)
N8 Y2 O8 143.62(9)
N9 Y2 O8 81.37(9)
O4 Y2 O8 85.79(7)
O3 Y2 O8 69.34(7)
O7 Y2 N1 100.49(8)
O1 Y2 N1 66.55(7)
N8 Y2 N1 77.00(9)
N9 Y2 N1 82.49(9)
O4 Y2 N1 133.72(8)
O3 Y2 N1 61.77(8)
O8 Y2 N1 131.08(8)
O7 Y2 O5 117.20(7)
O1 Y2 O5 122.07(7)
N8 Y2 O5 69.77(9)
N9 Y2 O5 74.19(9)
O4 Y2 O5 63.13(7)
O3 Y2 O5 131.14(8)
O8 Y2 O5 75.06(8)
N1 Y2 O5 141.86(8)
O7 Y2 Y1 39.31(5)
O1 Y2 Y1 39.10(5)
N8 Y2 Y1 103.60(7)
N9 Y2 Y1 175.01(7)
O4 Y2 Y1 41.32(5)
O3 Y2 Y1 110.16(6)
O8 Y2 Y1 93.65(5)
N1 Y2 Y1 101.13(6)
O5 Y2 Y1 104.35(5)
C8 N1 N2 116.9(3)
C8 N1 Y2 129.4(2)
N2 N1 Y2 113.03(18)
C9 N2 N1 115.3(3)
C23 N3 N4 112.6(3)
C23 N3 Y1 133.4(2)
N4 N3 Y1 113.63(17)
C24 N4 N3 117.0(2)
C38 N5 N6 116.3(2)
C38 N5 Y1 130.75(19)
N6 N5 Y1 112.80(16)
C39 N6 N5 115.7(2)
C46 N7 Y1 157.5(2)
C47 N8 Y2 172.4(3)
C48 N9 Y2 165.4(3)
C1 O1 Y1 125.50(18)
C1 O1 Y2 126.46(17)
Y1 O1 Y2 100.90(7)
C2 O2 C7 115.5(2)
C2 O2 Y1 113.86(16)
C7 O2 Y1 126.5(2)
C9 O3 Y2 120.2(2)
C16 O4 Y1 139.03(18)
C16 O4 Y2 125.30(18)
Y1 O4 Y2 95.66(7)
C17 O5 C22 113.3(3)
C17 O5 Y2 117.83(18)
C22 O5 Y2 122.5(2)
C24 O6 Y1 124.2(2)
C31 O7 Y1 130.93(17)
C31 O7 Y2 122.77(17)
Y1 O7 Y2 101.08(7)
C32 O8 C37 116.7(3)
C32 O8 Y2 114.10(17)
C37 O8 Y2 126.0(2)
C39 O9 Y1 119.71(18)
O1 C1 C2 119.1(3)
O1 C1 C6 122.2(3)
C2 C1 C6 118.7(3)
C3 C2 C1 121.4(3)
C3 C2 O2 125.2(3)
C1 C2 O2 113.4(2)
C2 C3 C4 119.9(3)
C5 C4 C3 120.3(3)
C4 C5 C6 120.2(3)
C1 C6 C5 119.4(3)
C1 C6 C8 121.6(3)
C5 C6 C8 119.0(3)
N1 C8 C6 122.4(3)
O3 C9 N2 119.9(3)
O3 C9 C10 122.3(3)
N2 C9 C10 117.8(3)
C11 C10 C15 119.5(4)
C11 C10 C9 117.9(3)
C15 C10 C9 122.6(4)
C10 C11 C12 119.9(4)
C13 C12 C11 120.3(5)
C12 C13 C14 121.0(4)
C13 C14 C15 119.8(5)
C14 C15 C10 119.5(5)
O4 C16 C17 119.5(3)
O4 C16 C21 125.2(3)
C17 C16 C21 115.3(3)
C18 C17 C16 123.5(3)
C18 C17 O5 122.4(3)
C16 C17 O5 114.1(3)
C17 C18 C19 119.9(4)
C20 C19 C18 119.8(4)
C19 C20 C21 121.4(3)
C20 C21 C16 120.1(3)
C20 C21 C23 115.6(3)
C16 C21 C23 124.4(3)
N3 C23 C21 125.8(3)
O6 C24 N4 120.3(3)
O6 C24 C25 121.8(3)
N4 C24 C25 117.8(3)
C26 C25 C30 120.8(3)
C26 C25 C24 122.6(3)
C30 C25 C24 116.4(3)
C25 C26 C27 119.1(4)
C28 C27 C26 120.5(4)
C29 C28 C27 119.7(4)
C28 C29 C30 121.3(4)
C29 C30 C25 118.5(3)
O7 C31 C36 122.3(3)
O7 C31 C32 118.4(3)
C36 C31 C32 119.3(3)
C33 C32 O8 125.3(3)
C33 C32 C31 121.6(3)
O8 C32 C31 113.1(2)
C32 C33 C34 118.7(3)
C35 C34 C33 120.8(3)
C34 C35 C36 120.9(3)
C31 C36 C35 118.7(3)
C31 C36 C38 121.4(2)
C35 C36 C38 119.8(3)
N5 C38 C36 123.0(3)
O9 C39 N6 120.4(3)
O9 C39 C40 121.7(3)
N6 C39 C40 117.9(3)
C45 C40 C41 119.7(3)
C45 C40 C39 118.1(3)
C41 C40 C39 122.2(3)
C42 C41 C40 120.0(4)
C41 C42 C43 120.1(4)
C44 C43 C42 119.8(4)
C43 C44 C45 121.0(4)
C40 C45 C44 119.5(4)
N7 C46 S1 178.2(3)
N8 C47 S2 178.7(3)
N9 C48 S3 177.7(4)
C49 N10 C53 120.0
C50 C49 N10 120.0
C49 C50 C51 120.0
C50 C51 C52 120.0
C53 C52 C51 120.0
C52 C53 N10 120.0

loop_
_geom_bond_atom_site_label_1
_geom_bond_atom_site_label_2
_geom_bond_distance
Y1 O1 2.2720(19)
Y1 O7 2.2837(19)
Y1 O4 2.347(2)
Y1 O6 2.374(2)
Y1 O9 2.431(2)
Y1 N7 2.469(2)
Y1 N3 2.533(2)
Y1 N5 2.546(2)
Y1 O2 2.603(2)
Y1 Y2 3.5374(4)
Y2 O7 2.2981(19)
Y2 O1 2.316(2)
Y2 N8 2.381(3)
Y2 N9 2.396(3)
Y2 O4 2.425(2)
Y2 O3 2.428(2)
Y2 O8 2.539(2)
Y2 N1 2.547(2)
Y2 O5 2.597(2)
S1 C46 1.642(3)
S2 C47 1.630(4)
S3 C48 1.611(4)
N1 C8 1.282(4)
N1 N2 1.386(3)
N2 C9 1.341(4)
N3 C23 1.279(4)
N3 N4 1.415(4)
N4 C24 1.341(4)
N5 C38 1.290(4)
N5 N6 1.385(3)
N6 C39 1.348(4)
N7 C46 1.160(4)
N8 C47 1.161(4)
N9 C48 1.157(5)
O1 C1 1.328(3)
O2 C2 1.401(4)
O2 C7 1.439(4)
O3 C9 1.233(4)
O4 C16 1.307(3)
O5 C17 1.410(4)
O5 C22 1.446(5)
O6 C24 1.243(3)
O7 C31 1.328(3)
O8 C32 1.391(4)
O8 C37 1.438(4)
O9 C39 1.241(4)
C1 C2 1.393(4)
C1 C6 1.405(4)
C2 C3 1.381(4)
C3 C4 1.384(5)
C4 C5 1.378(5)
C5 C6 1.413(4)
C6 C8 1.442(4)
C9 C10 1.482(4)
C10 C11 1.367(5)
C10 C15 1.393(6)
C11 C12 1.395(6)
C12 C13 1.338(8)
C13 C14 1.369(8)
C14 C15 1.388(6)
C16 C17 1.409(5)
C16 C21 1.420(4)
C17 C18 1.367(5)
C18 C19 1.383(6)
C19 C20 1.347(6)
C20 C21 1.420(5)
C21 C23 1.425(5)
C24 C25 1.486(5)
C25 C26 1.382(5)
C25 C30 1.394(5)
C26 C27 1.394(6)
C27 C28 1.372(7)
C28 C29 1.375(6)
C29 C30 1.381(5)
C31 C36 1.398(4)
C31 C32 1.400(4)
C32 C33 1.375(4)
C33 C34 1.409(5)
C34 C35 1.357(5)
C35 C36 1.415(4)
C36 C38 1.442(4)
C39 C40 1.487(4)
C40 C45 1.383(5)
C40 C41 1.384(5)
C41 C42 1.393(5)
C42 C43 1.367(6)
C43 C44 1.372(7)
C44 C45 1.384(6)
N10 C49 1.3900
N10 C53 1.3900
C49 C50 1.3900
C50 C51 1.3900
C51 C52 1.3900
C52 C53 1.3900
O10 C54 1.650(17)
O11 C55 1.49(2)

loop_
_geom_torsion_atom_site_label_1
_geom_torsion_atom_site_label_2
_geom_torsion_atom_site_label_3
_geom_torsion_atom_site_label_4
_geom_torsion
O1 Y1 Y2 O7 -120.72(11)
O4 Y1 Y2 O7 119.52(10)
O6 Y1 Y2 O7 158(3)
O9 Y1 Y2 O7 -91.63(9)
N7 Y1 Y2 O7 51.71(9)
N3 Y1 Y2 O7 124.49(10)
N5 Y1 Y2 O7 -26.58(9)
O2 Y1 Y2 O7 -161.46(9)
O7 Y1 Y2 O1 120.72(11)
O4 Y1 Y2 O1 -119.76(11)
O6 Y1 Y2 O1 -81(3)
O9 Y1 Y2 O1 29.09(9)
N7 Y1 Y2 O1 172.43(10)
N3 Y1 Y2 O1 -114.78(10)
N5 Y1 Y2 O1 94.14(9)
O2 Y1 Y2 O1 -40.74(9)
O1 Y1 Y2 N8 51.44(10)
O7 Y1 Y2 N8 172.16(10)
O4 Y1 Y2 N8 -68.32(10)
O6 Y1 Y2 N8 -30(3)
O9 Y1 Y2 N8 80.53(9)
N7 Y1 Y2 N8 -136.13(9)
N3 Y1 Y2 N8 -63.35(9)
N5 Y1 Y2 N8 145.58(9)
O2 Y1 Y2 N8 10.70(8)
O1 Y1 Y2 N9 -164.0(8)
O7 Y1 Y2 N9 -43.2(8)
O4 Y1 Y2 N9 76.3(8)
O6 Y1 Y2 N9 115(3)
O9 Y1 Y2 N9 -134.9(8)
N7 Y1 Y2 N9 8.5(8)
N3 Y1 Y2 N9 81.3(8)
N5 Y1 Y2 N9 -69.8(8)
O2 Y1 Y2 N9 155.3(8)
O1 Y1 Y2 O4 119.76(11)
O7 Y1 Y2 O4 -119.52(11)
O6 Y1 Y2 O4 39(3)
O9 Y1 Y2 O4 148.85(9)
N7 Y1 Y2 O4 -67.81(9)
N3 Y1 Y2 O4 4.97(10)
N5 Y1 Y2 O4 -146.10(9)
O2 Y1 Y2 O4 79.02(9)
O1 Y1 Y2 O3 -91.53(9)
O7 Y1 Y2 O3 29.19(9)
O4 Y1 Y2 O3 148.72(9)
O6 Y1 Y2 O3 -173(3)
O9 Y1 Y2 O3 -62.44(8)
N7 Y1 Y2 O3 80.90(8)
N3 Y1 Y2 O3 153.69(9)
N5 Y1 Y2 O3 2.61(8)
O2 Y1 Y2 O3 -132.27(7)
O1 Y1 Y2 O8 -160.84(9)
O7 Y1 Y2 O8 -40.12(9)
O4 Y1 Y2 O8 79.40(9)
O6 Y1 Y2 O8 118(3)
O9 Y1 Y2 O8 -131.75(7)
N7 Y1 Y2 O8 11.59(8)
N3 Y1 Y2 O8 84.38(8)
N5 Y1 Y2 O8 -66.70(7)
O2 Y1 Y2 O8 158.42(7)
O1 Y1 Y2 N1 -27.71(10)
O7 Y1 Y2 N1 93.01(9)
O4 Y1 Y2 N1 -147.47(9)
O6 Y1 Y2 N1 -109(3)
O9 Y1 Y2 N1 1.38(8)
N7 Y1 Y2 N1 144.72(8)
N3 Y1 Y2 N1 -142.50(9)
N5 Y1 Y2 N1 66.43(8)
O2 Y1 Y2 N1 -68.45(7)
O1 Y1 Y2 O5 123.66(10)
O7 Y1 Y2 O5 -115.62(10)
O4 Y1 Y2 O5 3.90(9)
O6 Y1 Y2 O5 43(3)
O9 Y1 Y2 O5 152.75(8)
N7 Y1 Y2 O5 -63.91(8)
N3 Y1 Y2 O5 8.88(9)
N5 Y1 Y2 O5 -142.20(8)
O2 Y1 Y2 O5 82.92(8)
O7 Y2 N1 C8 99.0(3)
O1 Y2 N1 C8 40.4(3)
N8 Y2 N1 C8 -42.6(3)
N9 Y2 N1 C8 -124.5(3)
O4 Y2 N1 C8 29.6(3)
O3 Y2 N1 C8 166.0(3)
O8 Y2 N1 C8 163.9(3)
O5 Y2 N1 C8 -72.3(3)
Y1 Y2 N1 C8 59.0(3)
O7 Y2 N1 N2 -90.6(2)
O1 Y2 N1 N2 -149.3(2)
N8 Y2 N1 N2 127.7(2)
N9 Y2 N1 N2 45.8(2)
O4 Y2 N1 N2 -160.10(17)
O3 Y2 N1 N2 -23.64(18)
O8 Y2 N1 N2 -25.8(2)
O5 Y2 N1 N2 98.1(2)
Y1 Y2 N1 N2 -130.68(19)
C8 N1 N2 C9 -166.4(3)
Y2 N1 N2 C9 22.0(3)
O1 Y1 N3 C23 -56.6(3)
O7 Y1 N3 C23 32.0(3)
O4 Y1 N3 C23 -8.1(3)
O6 Y1 N3 C23 169.1(3)
O9 Y1 N3 C23 -152.3(3)
N7 Y1 N3 C23 81.6(3)
N5 Y1 N3 C23 127.7(3)
O2 Y1 N3 C23 -98.2(3)
Y2 Y1 N3 C23 -11.6(3)
O1 Y1 N3 N4 131.55(18)
O7 Y1 N3 N4 -139.82(17)
O4 Y1 N3 N4 -179.9(2)
O6 Y1 N3 N4 -2.76(18)
O9 Y1 N3 N4 35.8(2)
N7 Y1 N3 N4 -90.3(2)
N5 Y1 N3 N4 -44.2(2)
O2 Y1 N3 N4 89.91(19)
Y2 Y1 N3 N4 176.51(17)
C23 N3 N4 C24 -173.2(3)
Y1 N3 N4 C24 0.4(3)
O1 Y1 N5 C38 93.4(2)
O7 Y1 N5 C38 34.4(2)
O4 Y1 N5 C38 19.8(3)
O6 Y1 N5 C38 -127.6(3)
O9 Y1 N5 C38 162.1(3)
N7 Y1 N5 C38 -46.0(2)
N3 Y1 N5 C38 -90.2(3)
O2 Y1 N5 C38 159.1(2)
Y2 Y1 N5 C38 52.5(2)
O1 Y1 N5 N6 -91.75(18)
O7 Y1 N5 N6 -150.79(19)
O4 Y1 N5 N6 -165.38(15)
O6 Y1 N5 N6 47.19(17)
O9 Y1 N5 N6 -23.14(16)
N7 Y1 N5 N6 128.78(19)
N3 Y1 N5 N6 84.64(19)
O2 Y1 N5 N6 -26.1(2)
Y2 Y1 N5 N6 -132.72(16)
C38 N5 N6 C39 -162.3(3)
Y1 N5 N6 C39 22.1(3)
O1 Y1 N7 C46 12.1(6)
O7 Y1 N7 C46 35.5(6)
O4 Y1 N7 C46 -35.0(6)
O6 Y1 N7 C46 -174.4(6)
O9 Y1 N7 C46 138.0(6)
N3 Y1 N7 C46 -107.9(6)
N5 Y1 N7 C46 104.6(6)
O2 Y1 N7 C46 -107.6(6)
Y2 Y1 N7 C46 4.5(6)
O7 Y2 N8 C47 105(2)
O1 Y2 N8 C47 127(2)
N9 Y2 N8 C47 -80(2)
O4 Y2 N8 C47 59(2)
O3 Y2 N8 C47 -131(2)
O8 Y2 N8 C47 -19(2)
N1 Y2 N8 C47 -164(2)
O5 Y2 N8 C47 -3(2)
Y1 Y2 N8 C47 97(2)
O7 Y2 N9 C48 -38.2(13)
O1 Y2 N9 C48 -160.7(12)
N8 Y2 N9 C48 146.5(12)
O4 Y2 N9 C48 72.3(13)
O3 Y2 N9 C48 -73.0(12)
O8 Y2 N9 C48 -1.8(12)
N1 Y2 N9 C48 -135.5(12)
O5 Y2 N9 C48 75.0(12)
Y1 Y2 N9 C48 1.3(19)
O7 Y1 O1 C1 171.9(2)
O4 Y1 O1 C1 -112.6(2)
O6 Y1 O1 C1 26.5(3)
O9 Y1 O1 C1 55.6(2)
N7 Y1 O1 C1 -163.45(19)
N3 Y1 O1 C1 -63.4(2)
N5 Y1 O1 C1 113.4(2)
O2 Y1 O1 C1 -18.16(19)
Y2 Y1 O1 C1 -151.7(2)
O7 Y1 O1 Y2 -36.35(7)
O4 Y1 O1 Y2 39.08(7)
O6 Y1 O1 Y2 178.18(8)
O9 Y1 O1 Y2 -152.67(8)
N7 Y1 O1 Y2 -11.72(15)
N3 Y1 O1 Y2 88.29(10)
N5 Y1 O1 Y2 -94.87(8)
O2 Y1 O1 Y2 133.57(9)
O7 Y2 O1 C1 -172.3(2)
N8 Y2 O1 C1 22.2(2)
N9 Y2 O1 C1 -31.1(3)
O4 Y2 O1 C1 113.1(2)
O3 Y2 O1 C1 -106.7(2)
O8 Y2 O1 C1 176.69(19)
N1 Y2 O1 C1 -58.5(2)
O5 Y2 O1 C1 79.2(2)
Y1 Y2 O1 C1 151.3(2)
O7 Y2 O1 Y1 36.38(7)
N8 Y2 O1 Y1 -129.14(10)
N9 Y2 O1 Y1 177.56(13)
O4 Y2 O1 Y1 -38.22(7)
O3 Y2 O1 Y1 101.91(8)
O8 Y2 O1 Y1 25.35(12)
N1 Y2 O1 Y1 150.17(10)
O5 Y2 O1 Y1 -72.10(10)
O1 Y1 O2 C2 15.72(18)
O7 Y1 O2 C2 28.0(2)
O4 Y1 O2 C2 85.77(19)
O6 Y1 O2 C2 -137.24(19)
O9 Y1 O2 C2 -69.52(19)
N7 Y1 O2 C2 157.77(18)
N3 Y1 O2 C2 158.1(2)
N5 Y1 O2 C2 -66.8(2)
Y2 Y1 O2 C2 43.54(18)
O1 Y1 O2 C7 171.5(3)
O7 Y1 O2 C7 -176.2(3)
O4 Y1 O2 C7 -118.4(3)
O6 Y1 O2 C7 18.6(3)
O9 Y1 O2 C7 86.3(3)
N7 Y1 O2 C7 -46.4(3)
N3 Y1 O2 C7 -46.1(3)
N5 Y1 O2 C7 89.0(3)
Y2 Y1 O2 C7 -160.7(3)
O7 Y2 O3 C9 137.7(3)
O1 Y2 O3 C9 78.0(2)
N8 Y2 O3 C9 -10.7(3)
N9 Y2 O3 C9 -66.0(2)
O4 Y2 O3 C9 153.0(2)
O8 Y2 O3 C9 -154.7(3)
N1 Y2 O3 C9 27.0(2)
O5 Y2 O3 C9 -108.7(2)
Y1 Y2 O3 C9 119.1(2)
O1 Y1 O4 C16 144.7(3)
O7 Y1 O4 C16 -142.5(3)
O6 Y1 O4 C16 2.2(3)
O9 Y1 O4 C16 124.3(3)
N7 Y1 O4 C16 -65.0(3)
N3 Y1 O4 C16 5.9(3)
N5 Y1 O4 C16 -128.2(3)
O2 Y1 O4 C16 80.7(3)
Y2 Y1 O4 C16 -178.8(3)
O1 Y1 O4 Y2 -36.44(7)
O7 Y1 O4 Y2 36.30(6)
O6 Y1 O4 Y2 -178.93(8)
O9 Y1 O4 Y2 -56.86(14)
N7 Y1 O4 Y2 113.81(8)
N3 Y1 O4 Y2 -175.24(9)
N5 Y1 O4 Y2 50.61(12)
O2 Y1 O4 Y2 -100.51(7)
O7 Y2 O4 C16 142.6(2)
O1 Y2 O4 C16 -144.7(2)
N8 Y2 O4 C16 -65.8(2)
N9 Y2 O4 C16 6.2(3)
O3 Y2 O4 C16 126.6(2)
O8 Y2 O4 C16 78.7(2)
N1 Y2 O4 C16 -134.1(2)
O5 Y2 O4 C16 3.3(2)
Y1 Y2 O4 C16 179.1(3)
O7 Y2 O4 Y1 -36.49(7)
O1 Y2 O4 Y1 36.22(7)
N8 Y2 O4 Y1 115.20(9)
N9 Y2 O4 Y1 -172.84(11)
O3 Y2 O4 Y1 -52.43(14)
O8 Y2 O4 Y1 -100.39(8)
N1 Y2 O4 Y1 46.89(12)
O5 Y2 O4 Y1 -175.76(10)
O7 Y2 O5 C17 -46.0(2)
O1 Y2 O5 C17 32.3(2)
N8 Y2 O5 C17 93.5(2)
N9 Y2 O5 C17 179.0(2)
O4 Y2 O5 C17 -3.1(2)
O3 Y2 O5 C17 -140.1(2)
O8 Y2 O5 C17 -96.0(2)
N1 Y2 O5 C17 124.4(2)
Y1 Y2 O5 C17 -6.0(2)
O7 Y2 O5 C22 163.9(3)
O1 Y2 O5 C22 -117.9(3)
N8 Y2 O5 C22 -56.7(3)
N9 Y2 O5 C22 28.8(3)
O4 Y2 O5 C22 -153.2(3)
O3 Y2 O5 C22 69.8(3)
O8 Y2 O5 C22 113.9(3)
N1 Y2 O5 C22 -25.7(4)
Y1 Y2 O5 C22 -156.1(3)
O1 Y1 O6 C24 -107.9(2)
O7 Y1 O6 C24 129.4(2)
O4 Y1 O6 C24 9.7(3)
O9 Y1 O6 C24 -138.9(3)
N7 Y1 O6 C24 78.5(2)
N3 Y1 O6 C24 5.8(2)
N5 Y1 O6 C24 156.5(2)
O2 Y1 O6 C24 -68.6(2)
Y2 Y1 O6 C24 -28(3)
O1 Y1 O7 C31 -169.2(2)
O4 Y1 O7 C31 114.8(2)
O6 Y1 O7 C31 -25.1(3)
O9 Y1 O7 C31 -102.0(2)
N7 Y1 O7 C31 26.7(2)
N3 Y1 O7 C31 74.1(2)
N5 Y1 O7 C31 -54.2(2)
O2 Y1 O7 C31 178.9(2)
Y2 Y1 O7 C31 154.1(3)
O1 Y1 O7 Y2 36.70(7)
O4 Y1 O7 Y2 -39.31(7)
O6 Y1 O7 Y2 -179.29(8)
O9 Y1 O7 Y2 103.89(8)
N7 Y1 O7 Y2 -127.45(9)
N3 Y1 O7 Y2 -80.04(11)
N5 Y1 O7 Y2 151.62(9)
O2 Y1 O7 Y2 24.73(12)
O1 Y2 O7 C31 166.9(2)
N8 Y2 O7 C31 -169.47(18)
N9 Y2 O7 C31 18.1(2)
O4 Y2 O7 C31 -118.6(2)
O3 Y2 O7 C31 51.32(18)
O8 Y2 O7 C31 -22.48(18)
N1 Y2 O7 C31 108.26(19)
O5 Y2 O7 C31 -77.8(2)
Y1 Y2 O7 C31 -156.9(2)
O1 Y2 O7 Y1 -36.19(7)
N8 Y2 O7 Y1 -12.54(16)
N9 Y2 O7 Y1 174.99(11)
O4 Y2 O7 Y1 38.30(7)
O3 Y2 O7 Y1 -151.76(9)
O8 Y2 O7 Y1 134.45(9)
N1 Y2 O7 Y1 -94.81(8)
O5 Y2 O7 Y1 79.17(9)
O7 Y2 O8 C32 22.53(17)
O1 Y2 O8 C32 33.8(2)
N8 Y2 O8 C32 168.42(18)
N9 Y2 O8 C32 -130.80(19)
O4 Y2 O8 C32 90.08(18)
O3 Y2 O8 C32 -60.70(18)
N1 Y2 O8 C32 -58.7(2)
O5 Y2 O8 C32 153.37(19)
Y1 Y2 O8 C32 49.48(18)
O7 Y2 O8 C37 -178.3(3)
O1 Y2 O8 C37 -167.1(3)
N8 Y2 O8 C37 -32.4(4)
N9 Y2 O8 C37 28.4(3)
O4 Y2 O8 C37 -110.8(3)
O3 Y2 O8 C37 98.5(3)
N1 Y2 O8 C37 100.4(3)
O5 Y2 O8 C37 -47.5(3)
Y1 Y2 O8 C37 -151.4(3)
O1 Y1 O9 C39 136.5(2)
O7 Y1 O9 C39 75.7(2)
O4 Y1 O9 C39 156.2(2)
O6 Y1 O9 C39 -63.3(2)
N7 Y1 O9 C39 -11.6(3)
N3 Y1 O9 C39 -100.9(2)
N5 Y1 O9 C39 25.5(2)
O2 Y1 O9 C39 -156.8(2)
Y2 Y1 O9 C39 117.9(2)
Y1 O1 C1 C2 18.7(4)
Y2 O1 C1 C2 -126.0(2)
Y1 O1 C1 C6 -161.3(2)
Y2 O1 C1 C6 54.1(3)
O1 C1 C2 C3 176.9(3)
C6 C1 C2 C3 -3.2(4)
O1 C1 C2 O2 -0.8(4)
C6 C1 C2 O2 179.2(3)
C7 O2 C2 C3 10.5(5)
Y1 O2 C2 C3 169.1(3)
C7 O2 C2 C1 -171.9(3)
Y1 O2 C2 C1 -13.3(3)
C1 C2 C3 C4 3.6(5)
O2 C2 C3 C4 -179.1(3)
C2 C3 C4 C5 -1.1(5)
C3 C4 C5 C6 -1.7(5)
O1 C1 C6 C5 -179.6(3)
C2 C1 C6 C5 0.4(4)
O1 C1 C6 C8 2.2(5)
C2 C1 C6 C8 -177.8(3)
C4 C5 C6 C1 2.0(5)
C4 C5 C6 C8 -179.8(3)
N2 N1 C8 C6 175.2(3)
Y2 N1 C8 C6 -14.8(5)
C1 C6 C8 N1 -19.2(5)
C5 C6 C8 N1 162.6(3)
Y2 O3 C9 N2 -27.1(4)
Y2 O3 C9 C10 150.2(2)
N1 N2 C9 O3 1.5(5)
N1 N2 C9 C10 -175.9(3)
O3 C9 C10 C11 -13.0(5)
N2 C9 C10 C11 164.4(3)
O3 C9 C10 C15 170.0(4)
N2 C9 C10 C15 -12.7(5)
C15 C10 C11 C12 1.5(6)
C9 C10 C11 C12 -175.7(4)
C10 C11 C12 C13 -0.3(7)
C11 C12 C13 C14 -0.4(8)
C12 C13 C14 C15 -0.1(9)
C13 C14 C15 C10 1.3(9)
C11 C10 C15 C14 -2.0(7)
C9 C10 C15 C14 175.1(4)
Y1 O4 C16 C17 175.4(2)
Y2 O4 C16 C17 -3.1(4)
Y1 O4 C16 C21 -3.9(5)
Y2 O4 C16 C21 177.5(2)
O4 C16 C17 C18 -179.4(4)
C21 C16 C17 C18 0.0(5)
O4 C16 C17 O5 -0.2(4)
C21 C16 C17 O5 179.2(3)
C22 O5 C17 C18 -25.1(5)
Y2 O5 C17 C18 -177.8(3)
C22 O5 C17 C16 155.7(4)
Y2 O5 C17 C16 3.0(4)
C16 C17 C18 C19 -0.6(7)
O5 C17 C18 C19 -179.7(4)
C17 C18 C19 C20 0.4(8)
C18 C19 C20 C21 0.2(8)
C19 C20 C21 C16 -0.8(7)
C19 C20 C21 C23 179.5(4)
O4 C16 C21 C20 180.0(3)
C17 C16 C21 C20 0.6(5)
O4 C16 C21 C23 -0.3(6)
C17 C16 C21 C23 -179.6(3)
N4 N3 C23 C21 -179.6(3)
Y1 N3 C23 C21 8.5(5)
C20 C21 C23 N3 177.3(4)
C16 C21 C23 N3 -2.5(6)
Y1 O6 C24 N4 -8.1(4)
Y1 O6 C24 C25 167.8(2)
N3 N4 C24 O6 4.6(4)
N3 N4 C24 C25 -171.5(3)
O6 C24 C25 C26 156.6(3)
N4 C24 C25 C26 -27.4(5)
O6 C24 C25 C30 -26.1(5)
N4 C24 C25 C30 149.9(3)
C30 C25 C26 C27 0.2(6)
C24 C25 C26 C27 177.4(4)
C25 C26 C27 C28 0.4(7)
C26 C27 C28 C29 -0.9(8)
C27 C28 C29 C30 0.8(8)
C28 C29 C30 C25 -0.1(6)
C26 C25 C30 C29 -0.4(5)
C24 C25 C30 C29 -177.8(3)
Y1 O7 C31 C36 51.4(3)
Y2 O7 C31 C36 -159.19(19)
Y1 O7 C31 C32 -129.2(2)
Y2 O7 C31 C32 20.2(3)
C37 O8 C32 C33 -2.0(5)
Y2 O8 C32 C33 159.2(2)
C37 O8 C32 C31 177.1(3)
Y2 O8 C32 C31 -21.7(3)
O7 C31 C32 C33 -177.4(3)
C36 C31 C32 C33 2.1(4)
O7 C31 C32 O8 3.5(3)
C36 C31 C32 O8 -177.1(2)
O8 C32 C33 C34 178.3(3)
C31 C32 C33 C34 -0.7(5)
C32 C33 C34 C35 -0.3(5)
C33 C34 C35 C36 0.0(5)
O7 C31 C36 C35 177.1(2)
C32 C31 C36 C35 -2.3(4)
O7 C31 C36 C38 1.1(4)
C32 C31 C36 C38 -178.3(2)
C34 C35 C36 C31 1.4(4)
C34 C35 C36 C38 177.4(3)
N6 N5 C38 C36 173.7(2)
Y1 N5 C38 C36 -11.7(4)
C31 C36 C38 N5 -17.1(4)
C35 C36 C38 N5 166.9(3)
Y1 O9 C39 N6 -24.9(4)
Y1 O9 C39 C40 155.6(2)
N5 N6 C39 O9 0.1(4)
N5 N6 C39 C40 179.6(2)
O9 C39 C40 C45 20.5(4)
N6 C39 C40 C45 -159.0(3)
O9 C39 C40 C41 -158.8(3)
N6 C39 C40 C41 21.7(4)
C45 C40 C41 C42 -1.4(5)
C39 C40 C41 C42 177.8(3)
C40 C41 C42 C43 2.0(5)
C41 C42 C43 C44 -1.0(6)
C42 C43 C44 C45 -0.6(7)
C41 C40 C45 C44 -0.2(6)
C39 C40 C45 C44 -179.5(4)
C43 C44 C45 C40 1.2(7)
Y1 N7 C46 S1 146(9)
Y2 N8 C47 S2 110(14)
Y2 N9 C48 S3 -175(9)
C53 N10 C49 C50 0.0
N10 C49 C50 C51 0.0
C49 C50 C51 C52 0.0
C50 C51 C52 C53 0.0
C51 C52 C53 N10 0.0
C49 N10 C53 C52 0.0
